data_7057791
loop_
_publ_author_name
'Vaz, Patr\'icia A. A. M.'
'Rocha, Jo\~ao'
'Silva, Artur M. S.'
'Guieu, Samuel'

_publ_section_title
;
 Aggregation-induced emission enhancement of chiral boranils
;
_journal_issue 22
_journal_name_full 'New Journal of Chemistry'
_journal_page_first 18166
_journal_paper_doi 10.1039/C8NJ03228A
_journal_volume 42
_journal_year 2018
_chemical_absolute_configuration S
_chemical_formula_moiety 'C15 H15 N O'
_chemical_formula_sum 'C15 H15 N O'
_chemical_formula_weight 225.28
_chemical_name_systematic
;
 (S,E)-2-(((1-phenylethyl)imino)methyl)phenol
;
_space_group_crystal_system monoclinic
_space_group_IT_number 5
_space_group_name_Hall 'C 2y'
_space_group_name_H-M_alt 'C 1 2 1'
_symmetry_space_group_name_Hall 'C 2y'
_symmetry_space_group_name_H-M 'C 1 2 1'
_atom_sites_solution_hydrogens mixed
_atom_sites_solution_primary direct
_atom_sites_solution_secondary difmap
_audit_creation_method SHELXL-2014
_audit_update_record
;
2018-06-28 deposited with the CCDC.
2018-10-08 downloaded from the CCDC.
;
_cell_angle_alpha 90
_cell_angle_beta 128.30(9)
_cell_angle_gamma 90
_cell_formula_units_Z 4
_cell_length_a 18.227(18)
_cell_length_b 5.852(4)
_cell_length_c 14.53(2)
_cell_measurement_reflns_used 36
_cell_measurement_temperature 150(2)
_cell_measurement_theta_max 26.429
_cell_measurement_theta_min 2.235
_cell_volume 1216(3)
_computing_cell_refinement 'Bruker SMART'
_computing_data_collection 'Bruker SMART'
_computing_data_reduction 'Bruker SAINT'
_computing_molecular_graphics 'PLATON (Spek, 2009)'
_computing_publication_material 'SHELXL-2014 (Sheldrick, 2014)'
_computing_structure_refinement 'SHELXL-2014 (Sheldrick, 2014)'
_computing_structure_solution 'SHELXL-2014 (Sheldrick, 2014)'
_diffrn_ambient_temperature 150(2)
_diffrn_measured_fraction_theta_full 0.985
_diffrn_measured_fraction_theta_max 0.980
_diffrn_measurement_device_type ccd
_diffrn_measurement_method 'omega and phi scans'
_diffrn_radiation_type MoK\a
_diffrn_radiation_wavelength 0.71076
_diffrn_reflns_av_R_equivalents 0.0372
_diffrn_reflns_av_unetI/netI 0.0368
_diffrn_reflns_Laue_measured_fraction_full 0.985
_diffrn_reflns_Laue_measured_fraction_max 0.980
_diffrn_reflns_limit_h_max 22
_diffrn_reflns_limit_h_min -22
_diffrn_reflns_limit_k_max 7
_diffrn_reflns_limit_k_min -7
_diffrn_reflns_limit_l_max 18
_diffrn_reflns_limit_l_min -18
_diffrn_reflns_number 4864
_diffrn_reflns_point_group_measured_fraction_full 0.855
_diffrn_reflns_point_group_measured_fraction_max 0.849
_diffrn_reflns_theta_full 25.243
_diffrn_reflns_theta_max 26.429
_diffrn_reflns_theta_min 2.235
_diffrn_source 'fine-focus sealed tube'
_exptl_absorpt_coefficient_mu 0.077
_exptl_absorpt_correction_type multi-scan
_exptl_absorpt_process_details '(SADABS; Bruker, 2008)'
_exptl_crystal_colour yellow
_exptl_crystal_density_diffrn 1.230
_exptl_crystal_description block
_exptl_crystal_F_000 480
_exptl_crystal_recrystallization_method 'Re-crystallisation from solvent: dichloromethane'
_exptl_crystal_size_max 0.600
_exptl_crystal_size_mid 0.250
_exptl_crystal_size_min 0.200
_exptl_transmission_factor_max 0.7454
_exptl_transmission_factor_min 0.6713
_refine_diff_density_max 0.167
_refine_diff_density_min -0.230
_refine_diff_density_rms 0.047
_refine_ls_abs_structure_details
;
 Flack x determined using 604 quotients [(I+)-(I-)]/[(I+)+(I-)]
 (Parsons, Flack and Wagner, Acta Cryst. B69 (2013) 249-259).
;
_refine_ls_abs_structure_Flack -0.7(10)
_refine_ls_extinction_method none
_refine_ls_goodness_of_fit_ref 1.125
_refine_ls_hydrogen_treatment mixed
_refine_ls_matrix_type full
_refine_ls_number_parameters 158
_refine_ls_number_reflns 2120
_refine_ls_number_restraints 1
_refine_ls_restrained_S_all 1.124
_refine_ls_R_factor_all 0.0585
_refine_ls_R_factor_gt 0.0453
_refine_ls_shift/su_max 0.000
_refine_ls_shift/su_mean 0.000
_refine_ls_structure_factor_coef Fsqd
_refine_ls_weighting_details 'w=1/[\s^2^(Fo^2^)+(0.0445P)^2^+0.7768P] where P=(Fo^2^+2Fc^2^)/3'
_refine_ls_weighting_scheme calc
_refine_ls_wR_factor_gt 0.1013
_refine_ls_wR_factor_ref 0.1118
_reflns_Friedel_coverage 0.572
_reflns_Friedel_fraction_full 0.694
_reflns_Friedel_fraction_max 0.689
_reflns_number_gt 1812
_reflns_number_total 2120
_reflns_threshold_expression 'I > 2\s(I)'
_cod_data_source_file c8nj03228a2.cif
_cod_data_source_block shelx_CCDC2
_cod_depositor_comments 'Adding full bibliography for 7057789--7057793.cif.'
_cod_database_code 7057791
_shelx_space_group_comment
;
The symmetry employed for this shelxl refinement is uniquely defined
by the following loop, which should always be used as a source of
symmetry information in preference to the above space-group names.
They are only intended as comments.
;
_shelx_estimated_absorpt_t_min 0.955
_shelx_estimated_absorpt_t_max 0.985
_shelxl_version_number 2014-3

loop_
_space_group_symop_operation_xyz
'x, y, z'
'-x, y, -z'
'x+1/2, y+1/2, z'
'-x+1/2, y+1/2, -z'

loop_
_atom_site_label
_atom_site_type_symbol
_atom_site_fract_x
_atom_site_fract_y
_atom_site_fract_z
_atom_site_U_iso_or_equiv
_atom_site_adp_type
_atom_site_occupancy
_atom_site_site_symmetry_order
_atom_site_calc_flag
_atom_site_refinement_flags_posn
_atom_site_refinement_flags_adp
O1 O 0.38223(15) 0.7326(4) 0.4629(2) 0.0390(6) Uani 1 1 d . .
N1 N 0.45244(15) 0.3974(4) 0.6116(2) 0.0287(6) Uani 1 1 d . .
C1 C 0.1453(2) 0.5711(7) 0.2186(3) 0.0386(8) Uani 1 1 d . .
H1 H 0.0949 0.6306 0.1442 0.046 Uiso 1 1 calc R U
C2 C 0.2274(2) 0.6940(6) 0.2883(3) 0.0340(7) Uani 1 1 d . .
H5 H 0.2328 0.8365 0.2617 0.041 Uiso 1 1 calc R U
C3 C 0.30227(19) 0.6101(5) 0.3976(3) 0.0288(6) Uani 1 1 d . .
C4 C 0.29414(18) 0.3951(5) 0.4354(2) 0.0253(6) Uani 1 1 d . .
C5 C 0.37361(18) 0.2942(5) 0.5454(2) 0.0263(6) Uani 1 1 d . .
H14 H 0.3667 0.1489 0.5684 0.032 Uiso 1 1 calc R U
C6 C 0.53215(18) 0.2812(5) 0.7170(2) 0.0280(6) Uani 1 1 d . .
H6 H 0.5090 0.1430 0.7325 0.034 Uiso 1 1 calc R U
C7 C 0.57707(18) 0.4431(5) 0.8204(2) 0.0268(6) Uani 1 1 d . .
C8 C 0.57480(19) 0.3947(6) 0.9118(2) 0.0314(7) Uani 1 1 d . .
H9 H 0.5474 0.2560 0.9112 0.038 Uiso 1 1 calc R U
C9 C 0.6122(2) 0.5470(7) 1.0049(3) 0.0371(8) Uani 1 1 d . .
H8 H 0.6090 0.5132 1.0663 0.044 Uiso 1 1 calc R U
C10 C 0.65420(19) 0.7478(6) 1.0081(3) 0.0354(7) Uani 1 1 d . .
H2 H 0.6795 0.8523 1.0711 0.042 Uiso 1 1 calc R U
C11 C 0.1346(2) 0.3613(6) 0.2549(3) 0.0362(8) Uani 1 1 d . .
H3 H 0.0775 0.2789 0.2066 0.043 Uiso 1 1 calc R U
C12 C 0.20951(19) 0.2761(6) 0.3633(2) 0.0310(7) Uani 1 1 d . .
H15 H 0.2031 0.1338 0.3891 0.037 Uiso 1 1 calc R U
C13 C 0.6197(2) 0.6453(5) 0.8248(3) 0.0325(7) Uani 1 1 d . .
H7 H 0.6220 0.6815 0.7629 0.039 Uiso 1 1 calc R U
C14 C 0.6587(2) 0.7937(6) 0.9187(3) 0.0358(7) Uani 1 1 d . .
H10 H 0.6889 0.9288 0.9215 0.043 Uiso 1 1 calc R U
C15 C 0.5984(2) 0.2062(6) 0.6921(3) 0.0357(7) Uani 1 1 d . .
H11 H 0.5676 0.0907 0.6299 0.054 Uiso 1 1 calc R U
H13 H 0.6552 0.1413 0.7635 0.054 Uiso 1 1 calc R U
H12 H 0.6150 0.3385 0.6670 0.054 Uiso 1 1 calc R U
H4 H 0.426(3) 0.653(8) 0.532(3) 0.054 Uiso 1 1 d . U

loop_
_atom_site_aniso_label
_atom_site_aniso_U_11
_atom_site_aniso_U_22
_atom_site_aniso_U_33
_atom_site_aniso_U_23
_atom_site_aniso_U_13
_atom_site_aniso_U_12
O1 0.0375(11) 0.0256(11) 0.0389(12) 0.0053(11) 0.0163(10) -0.0043(10)
N1 0.0317(12) 0.0239(12) 0.0274(11) 0.0015(12) 0.0168(10) -0.0001(12)
C1 0.0356(16) 0.048(2) 0.0292(15) 0.0003(17) 0.0184(14) 0.0086(16)
C2 0.0376(16) 0.0301(17) 0.0354(16) 0.0073(16) 0.0232(14) 0.0072(14)
C3 0.0317(14) 0.0253(15) 0.0289(14) 0.0006(14) 0.0185(13) 0.0009(13)
C4 0.0291(13) 0.0244(14) 0.0264(13) -0.0026(14) 0.0192(12) 0.0012(13)
C5 0.0370(14) 0.0197(13) 0.0277(13) -0.0017(14) 0.0228(12) -0.0008(13)
C6 0.0319(13) 0.0235(14) 0.0262(14) 0.0038(14) 0.0167(12) -0.0007(13)
C7 0.0260(13) 0.0240(14) 0.0286(14) 0.0046(14) 0.0160(12) 0.0040(12)
C8 0.0308(14) 0.0301(16) 0.0326(14) 0.0065(16) 0.0193(13) 0.0022(14)
C9 0.0386(16) 0.0446(19) 0.0277(15) 0.0034(16) 0.0204(14) 0.0049(15)
C10 0.0330(15) 0.0337(18) 0.0288(14) -0.0017(16) 0.0139(13) 0.0041(14)
C11 0.0318(14) 0.044(2) 0.0320(16) -0.0093(17) 0.0194(13) -0.0027(15)
C12 0.0372(15) 0.0301(16) 0.0308(14) -0.0045(15) 0.0236(13) -0.0024(15)
C13 0.0407(16) 0.0265(15) 0.0311(15) 0.0020(14) 0.0227(14) -0.0002(14)
C14 0.0370(15) 0.0258(15) 0.0400(17) 0.0010(16) 0.0215(14) -0.0019(15)
C15 0.0433(16) 0.0303(16) 0.0344(15) 0.0021(15) 0.0246(14) 0.0041(15)

loop_
_atom_type_symbol
_atom_type_description
_atom_type_scat_dispersion_real
_atom_type_scat_dispersion_imag
_atom_type_scat_source
C C 0.0033 0.0016 'International Tables Vol C Tables 4.2.6.8 and 6.1.1.4'
H H 0.0000 0.0000 'International Tables Vol C Tables 4.2.6.8 and 6.1.1.4'
N N 0.0061 0.0033 'International Tables Vol C Tables 4.2.6.8 and 6.1.1.4'
O O 0.0106 0.0060 'International Tables Vol C Tables 4.2.6.8 and 6.1.1.4'

loop_
_geom_angle_atom_site_label_1
_geom_angle_atom_site_label_2
_geom_angle_atom_site_label_3
_geom_angle
C3 O1 H4 109(3)
C5 N1 C6 119.2(3)
C2 C1 C11 121.5(3)
C2 C1 H1 119.2
C11 C1 H1 119.2
C1 C2 C3 120.3(3)
C1 C2 H5 119.9
C3 C2 H5 119.9
O1 C3 C2 118.8(3)
O1 C3 C4 121.7(3)
C2 C3 C4 119.4(3)
C12 C4 C3 118.9(3)
C12 C4 C5 120.3(3)
C3 C4 C5 120.8(3)
N1 C5 C4 121.4(3)
N1 C5 H14 119.3
C4 C5 H14 119.3
N1 C6 C7 108.8(3)
N1 C6 C15 107.6(3)
C7 C6 C15 113.2(3)
N1 C6 H6 109.1
C7 C6 H6 109.1
C15 C6 H6 109.1
C8 C7 C13 118.5(3)
C8 C7 C6 120.3(3)
C13 C7 C6 121.2(3)
C7 C8 C9 120.8(3)
C7 C8 H9 119.6
C9 C8 H9 119.6
C10 C9 C8 120.1(3)
C10 C9 H8 120.0
C8 C9 H8 120.0
C14 C10 C9 119.2(3)
C14 C10 H2 120.4
C9 C10 H2 120.4
C12 C11 C1 118.3(3)
C12 C11 H3 120.8
C1 C11 H3 120.8
C11 C12 C4 121.6(3)
C11 C12 H15 119.2
C4 C12 H15 119.2
C14 C13 C7 120.5(3)
C14 C13 H7 119.7
C7 C13 H7 119.7
C10 C14 C13 120.8(3)
C10 C14 H10 119.6
C13 C14 H10 119.6
C6 C15 H11 109.5
C6 C15 H13 109.5
H11 C15 H13 109.5
C6 C15 H12 109.5
H11 C15 H12 109.5
H13 C15 H12 109.5

loop_
_geom_bond_atom_site_label_1
_geom_bond_atom_site_label_2
_geom_bond_distance
O1 C3 1.350(4)
O1 H4 0.93(4)
N1 C5 1.281(4)
N1 C6 1.470(4)
C1 C2 1.379(5)
C1 C11 1.397(5)
C1 H1 0.9500
C2 C3 1.392(5)
C2 H5 0.9500
C3 C4 1.417(4)
C4 C12 1.399(4)
C4 C5 1.460(5)
C5 H14 0.9500
C6 C7 1.516(5)
C6 C15 1.524(4)
C6 H6 1.0000
C7 C8 1.384(5)
C7 C13 1.395(4)
C8 C9 1.395(5)
C8 H9 0.9500
C9 C10 1.387(5)
C9 H8 0.9500
C10 C14 1.378(5)
C10 H2 0.9500
C11 C12 1.388(5)
C11 H3 0.9500
C12 H15 0.9500
C13 C14 1.385(5)
C13 H7 0.9500
C14 H10 0.9500
C15 H11 0.9800
C15 H13 0.9800
C15 H12 0.9800

loop_
_geom_hbond_atom_site_label_D
_geom_hbond_atom_site_label_H
_geom_hbond_atom_site_label_A
_geom_hbond_distance_DH
_geom_hbond_distance_HA
_geom_hbond_distance_DA
_geom_hbond_angle_DHA
O1 H4 N1 0.93(4) 1.76(4) 2.593(4) 146(4)
O1 H4 N1 0.93(4) 1.76(4) 2.593(4) 146(4)
O1 H4 N1 0.93(4) 1.76(4) 2.593(4) 146(4)

loop_
_geom_torsion_atom_site_label_1
_geom_torsion_atom_site_label_2
_geom_torsion_atom_site_label_3
_geom_torsion_atom_site_label_4
_geom_torsion
C11 C1 C2 C3 0.1(5)
C1 C2 C3 O1 178.9(3)
C1 C2 C3 C4 1.4(4)
O1 C3 C4 C12 -179.6(3)
C2 C3 C4 C12 -2.2(4)
O1 C3 C4 C5 -2.1(4)
C2 C3 C4 C5 175.3(3)
C6 N1 C5 C4 -175.6(2)
C12 C4 C5 N1 178.3(3)
C3 C4 C5 N1 0.8(4)
C5 N1 C6 C7 -131.4(3)
C5 N1 C6 C15 105.6(3)
N1 C6 C7 C8 114.2(3)
C15 C6 C7 C8 -126.3(3)
N1 C6 C7 C13 -64.5(3)
C15 C6 C7 C13 55.0(4)
C13 C7 C8 C9 1.5(4)
C6 C7 C8 C9 -177.2(3)
C7 C8 C9 C10 -1.4(4)
C8 C9 C10 C14 -0.3(4)
C2 C1 C11 C12 -0.8(5)
C1 C11 C12 C4 -0.1(4)
C3 C4 C12 C11 1.6(4)
C5 C4 C12 C11 -176.0(3)
C8 C7 C13 C14 -0.1(4)
C6 C7 C13 C14 178.6(3)
C9 C10 C14 C13 1.8(4)
C7 C13 C14 C10 -1.6(5)
